data_1518233
loop_
_publ_author_name
'Rives, Arnaud'
'Baglai, Iaroslav'
'Barthes, C\'ecile'
'Maraval, Val\'erie'
'Saffon-Merceron, Nathalie'
'Saquet, Alix'
'Voitenko, Zoia'
'Volovenko, Yulian'
'Chauvin, Remi'

_publ_section_title
;
 Carbo-cyclohexadienes vs. carbo-benzenes: structure and conjugative
 properties
;
_journal_issue 2
_journal_name_full 'Chem. Sci.'
_journal_page_first 1139
_journal_paper_doi 10.1039/C4SC02742F
_journal_volume 6
_journal_year 2015
_chemical_formula_sum 'C47 H28 Cl2 F6 O2'
_chemical_formula_weight 809.59
_chemical_name_systematic
; 
 ? 
;
_space_group_IT_number 2
_symmetry_cell_setting triclinic
_symmetry_space_group_name_Hall '-P 1'
_symmetry_space_group_name_H-M 'P -1'
_atom_sites_solution_hydrogens geom
_atom_sites_solution_primary direct
_atom_sites_solution_secondary difmap
_audit_creation_method SHELXL-97
_cell_angle_alpha 70.805(5)
_cell_angle_beta 66.621(5)
_cell_angle_gamma 67.665(5)
_cell_formula_units_Z 2
_cell_length_a 12.5119(17)
_cell_length_b 12.6648(17)
_cell_length_c 14.9565(19)
_cell_measurement_reflns_used 2560
_cell_measurement_temperature 193(2)
_cell_measurement_theta_max 21.03
_cell_measurement_theta_min 2.91
_cell_volume 1967.5(5)
_computing_cell_refinement 'Bruker SAINT'
_computing_data_collection 'Bruker APEX2'
_computing_data_reduction 'Bruker SAINT'
_computing_molecular_graphics 'Bruker SHELXTL'
_computing_publication_material 'Bruker SHELXTL'
_computing_structure_refinement 'SHELXL-97 (Sheldrick, 2008)'
_computing_structure_solution 'SHELXS-97 (Sheldrick, 2008)'
_diffrn_ambient_temperature 193(2)
_diffrn_measured_fraction_theta_full 0.982
_diffrn_measured_fraction_theta_max 0.982
_diffrn_measurement_device_type 'Bruker kappa APEX-II CCD Quazar'
_diffrn_measurement_method 'phi and omega scans'
_diffrn_radiation_monochromator 'multilayer optics'
_diffrn_radiation_source 'micro-focus sealed tube'
_diffrn_radiation_type MoK\a
_diffrn_radiation_wavelength 0.71073
_diffrn_reflns_av_R_equivalents 0.0906
_diffrn_reflns_av_sigmaI/netI 0.1211
_diffrn_reflns_limit_h_max 15
_diffrn_reflns_limit_h_min -15
_diffrn_reflns_limit_k_max 15
_diffrn_reflns_limit_k_min -15
_diffrn_reflns_limit_l_max 16
_diffrn_reflns_limit_l_min -18
_diffrn_reflns_number 28934
_diffrn_reflns_theta_full 25.68
_diffrn_reflns_theta_max 25.68
_diffrn_reflns_theta_min 5.12
_exptl_absorpt_coefficient_mu 0.233
_exptl_absorpt_correction_T_max 0.9908
_exptl_absorpt_correction_T_min 0.9550
_exptl_absorpt_correction_type multi-scan
_exptl_absorpt_process_details 'SADABS (Bruker-AXS)'
_exptl_crystal_colour red
_exptl_crystal_density_diffrn 1.367
_exptl_crystal_density_method 'not measured'
_exptl_crystal_description plate
_exptl_crystal_F_000 828
_exptl_crystal_size_max 0.20
_exptl_crystal_size_mid 0.10
_exptl_crystal_size_min 0.04
_refine_diff_density_max 0.212
_refine_diff_density_min -0.314
_refine_diff_density_rms 0.047
_refine_ls_extinction_method none
_refine_ls_goodness_of_fit_ref 1.007
_refine_ls_hydrogen_treatment constr
_refine_ls_matrix_type full
_refine_ls_number_parameters 669
_refine_ls_number_reflns 7350
_refine_ls_number_restraints 489
_refine_ls_restrained_S_all 1.017
_refine_ls_R_factor_all 0.1842
_refine_ls_R_factor_gt 0.0672
_refine_ls_shift/su_max 0.000
_refine_ls_shift/su_mean 0.000
_refine_ls_structure_factor_coef Fsqd
_refine_ls_weighting_details 'calc w=1/[\s^2^(Fo^2^)+(0.0870P)^2^+0.0000P] where P=(Fo^2^+2Fc^2^)/3'
_refine_ls_weighting_scheme calc
_refine_ls_wR_factor_gt 0.1536
_refine_ls_wR_factor_ref 0.1983
_reflns_number_gt 3141
_reflns_number_total 7350
_reflns_threshold_expression >2sigma(I)
_cod_data_source_file c4sc02742f2.cif
_cod_data_source_block 12d
_cod_depositor_comments
;
The following automatic conversions were performed:

'_symmetry_cell_setting' value 'Triclinic' changed to 'triclinic'
according to
/usr/data/users/saulius/crontab/automatic-downloads/rss-feeds/RSC/lib/dictionaries/cif_core.dic
dictionary named 'cif_core.dic' version 2.4.2 from 2011-04-26.

Automatic conversion script
Id: cif_fix_values 2827 2014-09-09 07:05:25Z andrius 

 Adding full bibliography for 1518232--1518234.cif.
;
_cod_original_sg_symbol_H-M P-1
_cod_database_code 1518233

loop_
_symmetry_equiv_pos_as_xyz
'x, y, z'
'-x, -y, -z'

loop_
_atom_site_label
_atom_site_type_symbol
_atom_site_fract_x
_atom_site_fract_y
_atom_site_fract_z
_atom_site_U_iso_or_equiv
_atom_site_adp_type
_atom_site_occupancy
_atom_site_symmetry_multiplicity
_atom_site_calc_flag
_atom_site_refinement_flags
_atom_site_disorder_assembly
_atom_site_disorder_group
C2 C 0.2433(3) 0.4427(4) -0.0014(3) 0.0497(10) Uani 1 1 d D . .
C18 C 0.1054(4) 0.6131(3) 0.0670(3) 0.0482(10) Uani 1 1 d D . .
C1 C 0.2101(4) 0.5713(3) -0.0168(3) 0.0429(10) Uani 0.877(2) 1 d PDU A 1
C19 C 0.3168(5) 0.6069(8) -0.0257(5) 0.0526(15) Uani 0.877(2) 1 d PDU A 1
F1 F 0.3541(2) 0.5589(2) 0.05353(19) 0.0627(7) Uani 0.877(2) 1 d PDU A 1
F2 F 0.2924(2) 0.7206(2) -0.0415(2) 0.0714(8) Uani 0.877(2) 1 d PDU A 1
F3 F 0.4140(2) 0.5724(3) -0.1036(2) 0.0721(8) Uani 0.877(2) 1 d PDU A 1
O1 O 0.1889(3) 0.6257(2) -0.10984(19) 0.0492(8) Uani 0.877(2) 1 d PDU A 1
C20 C 0.0897(5) 0.6065(5) -0.1223(4) 0.0663(14) Uani 0.877(2) 1 d PDU A 1
H20A H 0.1040 0.5226 -0.1133 0.099 Uiso 0.877(2) 1 calc PR A 1
H20B H 0.0840 0.6461 -0.1893 0.099 Uiso 0.877(2) 1 calc PR A 1
H20C H 0.0135 0.6377 -0.0726 0.099 Uiso 0.877(2) 1 calc PR A 1
C1' C 0.1709(17) 0.5687(15) -0.0276(12) 0.047(3) Uani 0.123(2) 1 d PDU A 2
C19' C 0.102(2) 0.604(2) -0.1005(16) 0.053(4) Uani 0.123(2) 1 d PDU A 2
F1' F 0.0475(16) 0.7190(14) -0.1240(13) 0.073(5) Uani 0.123(2) 1 d PDU A 2
F2' F 0.1721(17) 0.5682(16) -0.1854(12) 0.068(4) Uani 0.123(2) 1 d PDU A 2
F3' F 0.0073(15) 0.5585(15) -0.0680(14) 0.066(4) Uani 0.123(2) 1 d PDU A 2
O1' O 0.2555(18) 0.6333(16) -0.0850(15) 0.052(3) Uani 0.123(2) 1 d PDU A 2
C20' C 0.349(5) 0.609(7) -0.040(5) 0.059(5) Uani 0.123(2) 1 d PDU A 2
H20D H 0.3109 0.6300 0.0249 0.089 Uiso 0.123(2) 1 calc PR A 2
H20E H 0.4058 0.6545 -0.0837 0.089 Uiso 0.123(2) 1 calc PR A 2
H20F H 0.3931 0.5255 -0.0325 0.089 Uiso 0.123(2) 1 calc PR A 2
C3 C 0.2778(3) 0.3407(4) 0.0098(3) 0.0484(10) Uani 1 1 d D A .
C5 C 0.2578(4) 0.1491(3) 0.1122(3) 0.0476(10) Uani 1 1 d D . .
C4 C 0.3263(4) 0.2121(4) 0.0161(3) 0.0501(11) Uani 0.877(2) 1 d PDU A 1
C21 C 0.3089(7) 0.1847(5) -0.0686(4) 0.0693(15) Uani 0.877(2) 1 d PDU A 1
F4 F 0.1951(4) 0.2182(3) -0.0616(3) 0.0983(11) Uani 0.877(2) 1 d PDU A 1
F5 F 0.3672(4) 0.2448(3) -0.1573(2) 0.1111(13) Uani 0.877(2) 1 d PDU A 1
F6 F 0.3565(3) 0.0759(3) -0.0728(2) 0.1036(12) Uani 0.877(2) 1 d PDU A 1
O2 O 0.4532(3) 0.1720(3) -0.0011(2) 0.0659(9) Uani 0.877(2) 1 d PDU A 1
C22 C 0.4895(5) 0.1837(6) 0.0739(5) 0.0867(17) Uani 0.877(2) 1 d PDU A 1
H22A H 0.4627 0.2662 0.0773 0.130 Uiso 0.877(2) 1 calc PR A 1
H22B H 0.5782 0.1545 0.0572 0.130 Uiso 0.877(2) 1 calc PR A 1
H22C H 0.4524 0.1385 0.1386 0.130 Uiso 0.877(2) 1 calc PR A 1
C4' C 0.3354(18) 0.2162(15) 0.0346(16) 0.063(3) Uani 0.123(2) 1 d PDU A 2
C21' C 0.440(2) 0.203(2) 0.0685(18) 0.076(4) Uani 0.123(2) 1 d PDU A 2
F4' F 0.4958(18) 0.0945(17) 0.0885(18) 0.098(6) Uani 0.123(2) 1 d PDU A 2
F5' F 0.3979(18) 0.2489(17) 0.1521(14) 0.085(5) Uani 0.123(2) 1 d PDU A 2
F6' F 0.5063(17) 0.266(2) 0.0026(17) 0.105(6) Uani 0.123(2) 1 d PDU A 2
O2' O 0.374(2) 0.167(2) -0.0475(16) 0.073(3) Uani 0.123(2) 1 d PDU A 2
C22' C 0.290(5) 0.222(5) -0.104(4) 0.086(6) Uani 0.123(2) 1 d PDU A 2
H22D H 0.2433 0.1699 -0.0938 0.129 Uiso 0.123(2) 1 calc PR A 2
H22E H 0.3352 0.2405 -0.1753 0.129 Uiso 0.123(2) 1 calc PR A 2
H22F H 0.2342 0.2948 -0.0829 0.129 Uiso 0.123(2) 1 calc PR A 2
C6 C 0.2024(3) 0.0929(3) 0.1817(3) 0.0449(9) Uani 1 1 d . A .
C7 C 0.1342(3) 0.0201(3) 0.2604(3) 0.0444(9) Uani 1 1 d . . .
C8 C 0.0322(4) 0.0720(3) 0.3258(3) 0.0452(9) Uani 1 1 d . A .
C9 C -0.0641(4) 0.1208(3) 0.3845(3) 0.0470(10) Uani 1 1 d . . .
C10 C -0.1715(3) 0.1700(3) 0.4482(3) 0.0436(9) Uani 1 1 d . A .
C11 C -0.2034(3) 0.2921(4) 0.4423(2) 0.0470(10) Uani 1 1 d . . .
C12 C -0.2326(3) 0.3944(4) 0.4392(2) 0.0476(10) Uani 1 1 d . A .
C13 C -0.2663(3) 0.5157(3) 0.4360(3) 0.0467(10) Uani 1 1 d . . .
C14 C -0.1987(4) 0.5794(3) 0.3597(3) 0.0485(10) Uani 1 1 d . A .
C15 C -0.1362(3) 0.6381(3) 0.2894(3) 0.0487(10) Uani 1 1 d . . .
C16 C -0.0692(3) 0.7044(3) 0.2135(3) 0.0445(9) Uani 1 1 d . A .
C17 C 0.0269(4) 0.6512(3) 0.1357(3) 0.0456(10) Uani 1 1 d . A .
C23 C 0.1740(3) -0.1056(3) 0.2632(3) 0.0435(9) Uani 1 1 d . A .
C24 C 0.2823(4) -0.1541(4) 0.1950(3) 0.0580(11) Uani 1 1 d . . .
H24 H 0.3310 -0.1060 0.1473 0.070 Uiso 1 1 calc R A .
C25 C 0.3189(4) -0.2718(4) 0.1965(3) 0.0713(13) Uani 1 1 d . A .
H25 H 0.3928 -0.3042 0.1495 0.086 Uiso 1 1 calc R . .
C26 C 0.2507(4) -0.3418(4) 0.2644(3) 0.0677(12) Uani 1 1 d . . .
H26 H 0.2769 -0.4229 0.2650 0.081 Uiso 1 1 calc R A .
C27 C 0.1433(4) -0.2950(4) 0.3326(3) 0.0635(12) Uani 1 1 d . A .
H27 H 0.0951 -0.3437 0.3798 0.076 Uiso 1 1 calc R . .
C28 C 0.1057(4) -0.1770(3) 0.3323(3) 0.0531(10) Uani 1 1 d . . .
H28 H 0.0323 -0.1453 0.3801 0.064 Uiso 1 1 calc R A .
C29 C -0.2546(3) 0.1026(3) 0.5191(3) 0.0454(9) Uani 1 1 d . . .
C30 C -0.2407(4) -0.0068(4) 0.5078(3) 0.0645(12) Uani 1 1 d . A .
H30 H -0.1740 -0.0399 0.4563 0.077 Uiso 1 1 calc R . .
C31 C -0.3221(5) -0.0674(4) 0.5703(4) 0.0779(14) Uani 1 1 d . . .
H31 H -0.3123 -0.1414 0.5606 0.094 Uiso 1 1 calc R A .
C32 C -0.4170(4) -0.0234(4) 0.6463(3) 0.0704(13) Uani 1 1 d . A .
H32 H -0.4735 -0.0660 0.6889 0.084 Uiso 1 1 calc R . .
C33 C -0.4301(4) 0.0821(4) 0.6605(3) 0.0745(14) Uani 1 1 d . . .
H33 H -0.4950 0.1128 0.7141 0.089 Uiso 1 1 calc R A .
C34 C -0.3486(4) 0.1452(4) 0.5967(3) 0.0608(12) Uani 1 1 d . A .
H34 H -0.3584 0.2188 0.6072 0.073 Uiso 1 1 calc R . .
C35 C -0.3715(3) 0.5674(3) 0.5141(3) 0.0460(10) Uani 1 1 d . A .
C36 C -0.4398(4) 0.5012(4) 0.5917(3) 0.0662(12) Uani 1 1 d . . .
H36 H -0.4191 0.4200 0.5946 0.079 Uiso 1 1 calc R A .
C37 C -0.5373(4) 0.5504(4) 0.6649(3) 0.0706(13) Uani 1 1 d . A .
H37 H -0.5829 0.5029 0.7178 0.085 Uiso 1 1 calc R . .
C38 C -0.5696(4) 0.6678(4) 0.6624(3) 0.0642(12) Uani 1 1 d . . .
H38 H -0.6361 0.7017 0.7136 0.077 Uiso 1 1 calc R A .
C39 C -0.5046(4) 0.7336(4) 0.5855(3) 0.0663(12) Uani 1 1 d . A .
H39 H -0.5274 0.8151 0.5821 0.080 Uiso 1 1 calc R . .
C40 C -0.4062(4) 0.6857(4) 0.5119(3) 0.0632(12) Uani 1 1 d . . .
H40 H -0.3617 0.7341 0.4591 0.076 Uiso 1 1 calc R A .
C41 C -0.0961(3) 0.8295(3) 0.2062(3) 0.0445(9) Uani 1 1 d . . .
C42 C -0.2013(4) 0.8896(4) 0.2682(3) 0.0640(12) Uani 1 1 d . A .
H42 H -0.2571 0.8492 0.3170 0.077 Uiso 1 1 calc R . .
C43 C -0.2260(4) 1.0071(4) 0.2599(4) 0.0781(14) Uani 1 1 d . . .
H43 H -0.2995 1.0477 0.3021 0.094 Uiso 1 1 calc R A .
C44 C -0.1458(5) 1.0664(4) 0.1914(3) 0.0663(12) Uani 1 1 d . A .
H44 H -0.1631 1.1476 0.1865 0.080 Uiso 1 1 calc R . .
C45 C -0.0407(4) 1.0081(4) 0.1302(3) 0.0615(12) Uani 1 1 d . . .
H45 H 0.0155 1.0487 0.0827 0.074 Uiso 1 1 calc R A .
C46 C -0.0159(4) 0.8907(3) 0.1369(3) 0.0525(10) Uani 1 1 d . A .
H46 H 0.0571 0.8511 0.0936 0.063 Uiso 1 1 calc R . .
C47 C 0.1271(12) 0.3422(13) 0.3337(11) 0.125(3) Uani 0.581(5) 1 d PDU B 1
H47A H 0.0645 0.3934 0.3012 0.150 Uiso 0.581(5) 1 calc PR B 1
H47B H 0.1248 0.2609 0.3478 0.150 Uiso 0.581(5) 1 calc PR B 1
Cl1 Cl 0.2681(4) 0.3528(2) 0.25276(17) 0.1283(19) Uani 0.581(5) 1 d PDU B 1
Cl2 Cl 0.0928(5) 0.3796(7) 0.4418(5) 0.130(2) Uani 0.581(5) 1 d PDU B 1
C47' C 0.0803(16) 0.3241(18) 0.3953(13) 0.107(3) Uani 0.419(5) 1 d PDU B 2
H47C H 0.1008 0.2379 0.4123 0.128 Uiso 0.419(5) 1 calc PR B 2
H47D H -0.0092 0.3554 0.4209 0.128 Uiso 0.419(5) 1 calc PR B 2
Cl1' Cl 0.1255(7) 0.3683(5) 0.2707(3) 0.150(3) Uani 0.419(5) 1 d PDU B 2
Cl2' Cl 0.1435(7) 0.3665(9) 0.4535(6) 0.108(2) Uani 0.419(5) 1 d PDU B 2

loop_
_atom_site_aniso_label
_atom_site_aniso_U_11
_atom_site_aniso_U_22
_atom_site_aniso_U_33
_atom_site_aniso_U_23
_atom_site_aniso_U_13
_atom_site_aniso_U_12
C2 0.060(3) 0.041(3) 0.035(2) -0.0061(18) -0.0039(18) -0.014(2)
C18 0.064(3) 0.029(2) 0.039(2) -0.0043(18) -0.004(2) -0.0159(19)
C1 0.055(3) 0.029(2) 0.040(2) -0.0047(18) -0.0139(19) -0.010(2)
C19 0.054(3) 0.042(3) 0.049(3) 0.000(2) -0.008(3) -0.017(3)
F1 0.0659(17) 0.0627(18) 0.0590(16) -0.0082(14) -0.0260(13) -0.0148(14)
F2 0.0722(19) 0.0418(17) 0.101(2) -0.0013(14) -0.0304(15) -0.0258(14)
F3 0.0556(17) 0.091(2) 0.0518(16) -0.0123(15) 0.0030(14) -0.0249(15)
O1 0.062(2) 0.0413(18) 0.0418(16) 0.0017(13) -0.0182(14) -0.0194(15)
C20 0.082(4) 0.065(4) 0.059(3) -0.004(3) -0.035(3) -0.023(3)
C1' 0.058(5) 0.038(5) 0.044(5) -0.003(5) -0.013(5) -0.021(5)
C19' 0.067(6) 0.047(6) 0.048(6) -0.004(6) -0.021(5) -0.020(5)
F1' 0.076(10) 0.051(7) 0.074(10) 0.013(7) -0.027(8) -0.016(7)
F2' 0.084(9) 0.076(9) 0.050(7) -0.014(7) -0.016(6) -0.033(7)
F3' 0.058(8) 0.064(9) 0.075(10) -0.012(8) -0.018(7) -0.022(7)
O1' 0.057(5) 0.042(5) 0.051(5) 0.001(5) -0.012(5) -0.021(4)
C20' 0.059(8) 0.054(9) 0.066(9) -0.005(9) -0.017(7) -0.025(8)
C3 0.057(3) 0.032(3) 0.042(2) -0.0033(18) -0.0084(19) -0.009(2)
C5 0.050(3) 0.030(2) 0.055(3) -0.008(2) -0.016(2) -0.004(2)
C4 0.052(3) 0.032(2) 0.053(3) -0.005(2) -0.014(2) -0.003(2)
C21 0.091(4) 0.041(3) 0.051(3) -0.014(2) -0.020(3) 0.008(3)
F4 0.130(3) 0.089(3) 0.099(2) -0.029(2) -0.066(2) -0.017(2)
F5 0.174(3) 0.071(2) 0.0401(16) -0.0148(15) -0.005(2) -0.013(2)
F6 0.168(3) 0.049(2) 0.083(2) -0.0303(16) -0.037(2) -0.0084(19)
O2 0.052(2) 0.046(2) 0.071(2) -0.0036(16) -0.0030(17) -0.0079(16)
C22 0.069(4) 0.069(4) 0.123(5) -0.001(4) -0.038(3) -0.027(4)
C4' 0.059(5) 0.043(6) 0.064(5) -0.005(5) -0.011(5) -0.005(5)
C21' 0.059(6) 0.059(6) 0.085(6) 0.005(6) -0.016(5) -0.015(6)
F4' 0.063(8) 0.077(8) 0.111(10) 0.013(8) -0.026(8) -0.004(8)
F5' 0.084(10) 0.083(10) 0.092(9) 0.010(8) -0.047(7) -0.031(9)
F6' 0.061(8) 0.094(9) 0.114(9) 0.022(9) -0.013(8) -0.025(8)
O2' 0.077(5) 0.046(5) 0.062(5) -0.009(4) -0.008(4) 0.000(5)
C22' 0.114(10) 0.067(10) 0.063(9) -0.020(9) -0.023(8) -0.011(10)
C6 0.047(2) 0.035(2) 0.049(2) -0.012(2) -0.013(2) -0.008(2)
C7 0.053(3) 0.037(2) 0.043(2) -0.0105(19) -0.0161(19) -0.010(2)
C8 0.060(3) 0.039(2) 0.038(2) -0.0045(19) -0.014(2) -0.020(2)
C9 0.066(3) 0.029(2) 0.045(2) -0.0009(19) -0.018(2) -0.017(2)
C10 0.054(3) 0.034(2) 0.039(2) -0.0079(18) -0.0113(19) -0.0117(19)
C11 0.055(3) 0.048(3) 0.031(2) -0.0084(18) -0.0042(18) -0.017(2)
C12 0.061(3) 0.039(3) 0.033(2) -0.0055(18) -0.0032(18) -0.018(2)
C13 0.060(3) 0.032(2) 0.038(2) -0.0051(18) -0.0079(19) -0.012(2)
C14 0.060(3) 0.033(2) 0.039(2) -0.0073(19) -0.006(2) -0.009(2)
C15 0.061(3) 0.031(2) 0.045(2) -0.0151(19) -0.011(2) -0.004(2)
C16 0.060(3) 0.029(2) 0.037(2) -0.0030(17) -0.0123(19) -0.0113(19)
C17 0.067(3) 0.028(2) 0.039(2) 0.0028(18) -0.017(2) -0.020(2)
C23 0.054(3) 0.035(2) 0.044(2) -0.0083(18) -0.0180(19) -0.012(2)
C24 0.068(3) 0.044(3) 0.055(2) -0.012(2) -0.010(2) -0.017(2)
C25 0.089(3) 0.047(3) 0.065(3) -0.023(2) -0.002(3) -0.020(3)
C26 0.094(4) 0.037(3) 0.069(3) -0.010(2) -0.026(3) -0.017(3)
C27 0.088(3) 0.045(3) 0.058(3) 0.005(2) -0.020(3) -0.036(3)
C28 0.059(3) 0.047(3) 0.049(2) -0.006(2) -0.014(2) -0.017(2)
C29 0.054(3) 0.039(2) 0.041(2) -0.0043(18) -0.0143(19) -0.015(2)
C30 0.063(3) 0.045(3) 0.073(3) -0.011(2) -0.008(2) -0.018(2)
C31 0.087(4) 0.046(3) 0.096(4) -0.008(3) -0.018(3) -0.031(3)
C32 0.090(4) 0.063(3) 0.057(3) 0.010(2) -0.018(3) -0.046(3)
C33 0.083(3) 0.084(4) 0.048(3) -0.014(3) 0.004(2) -0.041(3)
C34 0.080(3) 0.052(3) 0.047(2) -0.015(2) -0.004(2) -0.027(2)
C35 0.054(3) 0.037(2) 0.039(2) -0.0051(18) -0.0096(19) -0.012(2)
C36 0.077(3) 0.044(3) 0.052(3) -0.007(2) -0.003(2) -0.013(2)
C37 0.069(3) 0.064(3) 0.048(2) -0.004(2) 0.004(2) -0.016(3)
C38 0.058(3) 0.066(3) 0.052(3) -0.022(2) -0.005(2) -0.005(2)
C39 0.069(3) 0.048(3) 0.064(3) -0.022(2) 0.001(2) -0.012(2)
C40 0.072(3) 0.042(3) 0.059(3) -0.010(2) -0.003(2) -0.017(2)
C41 0.060(3) 0.035(2) 0.039(2) -0.0038(18) -0.0184(19) -0.013(2)
C42 0.071(3) 0.042(3) 0.062(3) -0.015(2) -0.001(2) -0.015(2)
C43 0.082(3) 0.042(3) 0.084(3) -0.022(3) -0.005(3) -0.004(3)
C44 0.104(4) 0.031(2) 0.065(3) -0.007(2) -0.039(3) -0.009(3)
C45 0.092(4) 0.046(3) 0.052(2) -0.001(2) -0.022(2) -0.034(3)
C46 0.067(3) 0.039(3) 0.046(2) -0.0054(19) -0.014(2) -0.018(2)
C47 0.130(7) 0.137(7) 0.098(7) 0.000(7) -0.064(6) -0.019(6)
Cl1 0.218(4) 0.0620(17) 0.0607(15) -0.0082(12) -0.0021(18) -0.041(2)
Cl2 0.092(4) 0.123(3) 0.126(4) -0.049(3) 0.023(3) -0.022(3)
C47' 0.117(7) 0.118(7) 0.104(7) -0.021(7) -0.044(6) -0.045(6)
Cl1' 0.206(6) 0.144(4) 0.074(3) -0.023(3) -0.025(3) -0.042(4)
Cl2' 0.105(5) 0.105(4) 0.124(4) -0.046(3) -0.049(4) -0.009(4)

loop_
_atom_type_symbol
_atom_type_description
_atom_type_scat_dispersion_real
_atom_type_scat_dispersion_imag
_atom_type_scat_source
C C 0.0033 0.0016 'International Tables Vol C Tables 4.2.6.8 and 6.1.1.4'
H H 0.0000 0.0000 'International Tables Vol C Tables 4.2.6.8 and 6.1.1.4'
O O 0.0106 0.0060 'International Tables Vol C Tables 4.2.6.8 and 6.1.1.4'
F F 0.0171 0.0103 'International Tables Vol C Tables 4.2.6.8 and 6.1.1.4'
Cl Cl 0.1484 0.1585 'International Tables Vol C Tables 4.2.6.8 and 6.1.1.4'

loop_
_geom_angle_atom_site_label_1
_geom_angle_atom_site_label_2
_geom_angle_atom_site_label_3
_geom_angle
C3 C2 C1 175.2(4)
C3 C2 C1' 161.7(8)
C17 C18 C1 174.4(4)
C17 C18 C1' 162.3(8)
O1 C1 C18 112.4(3)
O1 C1 C2 110.5(3)
C18 C1 C2 110.6(3)
O1 C1 C19 103.9(4)
C18 C1 C19 109.3(4)
C2 C1 C19 109.9(4)
F2 C19 F1 108.6(6)
F2 C19 F3 106.3(5)
F1 C19 F3 105.9(5)
F2 C19 C1 112.1(5)
F1 C19 C1 112.6(5)
F3 C19 C1 110.9(6)
C1 O1 C20 115.9(3)
O1' C1' C18 105.2(14)
O1' C1' C19' 97.6(15)
C18 C1' C19' 117.3(14)
O1' C1' C2 107.1(14)
C18 C1' C2 107.6(10)
C19' C1' C2 119.9(14)
F2' C19' F1' 107.5(18)
F2' C19' F3' 104.4(17)
F1' C19' F3' 101.7(17)
F2' C19' C1' 112.3(16)
F1' C19' C1' 115.3(17)
F3' C19' C1' 114.5(18)
C1' O1' C20' 113(2)
C2 C3 C4' 168.1(10)
C2 C3 C4 175.7(4)
C6 C5 C4' 172.6(10)
C6 C5 C4 172.5(4)
O2 C4 C3 111.9(4)
O2 C4 C5 112.9(4)
C3 C4 C5 110.5(3)
O2 C4 C21 104.7(4)
C3 C4 C21 108.5(4)
C5 C4 C21 108.0(4)
F6 C21 F4 110.8(6)
F6 C21 F5 106.1(5)
F4 C21 F5 107.4(6)
F6 C21 C4 112.4(5)
F4 C21 C4 110.8(5)
F5 C21 C4 109.1(6)
C4 O2 C22 113.9(4)
O2' C4' C5 103.9(16)
O2' C4' C3 110.3(16)
C5 C4' C3 115.4(13)
O2' C4' C21' 112.6(19)
C5 C4' C21' 108.5(15)
C3 C4' C21' 106.2(14)
F6' C21' F4' 114(2)
F6' C21' F5' 104.0(19)
F4' C21' F5' 109(2)
F6' C21' C4' 109.4(18)
F4' C21' C4' 108.6(18)
F5' C21' C4' 111.1(18)
C4' O2' C22' 111(2)
C5 C6 C7 175.1(4)
C8 C7 C6 117.8(3)
C8 C7 C23 123.0(3)
C6 C7 C23 119.1(3)
C9 C8 C7 178.2(4)
C8 C9 C10 177.0(4)
C9 C10 C11 117.5(3)
C9 C10 C29 122.2(3)
C11 C10 C29 120.2(3)
C12 C11 C10 178.5(4)
C11 C12 C13 179.5(5)
C14 C13 C12 117.6(3)
C14 C13 C35 122.4(3)
C12 C13 C35 120.0(3)
C15 C14 C13 179.9(4)
C14 C15 C16 178.7(4)
C15 C16 C17 118.7(3)
C15 C16 C41 122.3(3)
C17 C16 C41 118.9(3)
C18 C17 C16 176.2(4)
C28 C23 C24 119.0(4)
C28 C23 C7 121.0(3)
C24 C23 C7 120.0(3)
C25 C24 C23 120.1(4)
C26 C25 C24 120.7(4)
C25 C26 C27 119.8(4)
C26 C27 C28 120.1(4)
C23 C28 C27 120.3(4)
C34 C29 C30 118.1(4)
C34 C29 C10 121.7(3)
C30 C29 C10 120.2(3)
C31 C30 C29 120.5(4)
C32 C31 C30 121.1(4)
C33 C32 C31 119.3(4)
C32 C33 C34 120.2(4)
C29 C34 C33 120.8(4)
C36 C35 C40 117.4(3)
C36 C35 C13 121.7(3)
C40 C35 C13 120.8(3)
C37 C36 C35 121.2(4)
C36 C37 C38 120.6(4)
C39 C38 C37 118.5(4)
C38 C39 C40 121.6(4)
C39 C40 C35 120.6(4)
C42 C41 C46 118.1(4)
C42 C41 C16 121.1(3)
C46 C41 C16 120.7(3)
C43 C42 C41 120.5(4)
C44 C43 C42 120.7(4)
C45 C44 C43 119.5(4)
C44 C45 C46 120.3(4)
C45 C46 C41 120.8(4)
Cl2 C47 Cl1 113.1(7)
Cl1' C47' Cl2' 113.9(9)

loop_
_geom_bond_atom_site_label_1
_geom_bond_atom_site_label_2
_geom_bond_distance
C2 C3 1.172(5)
C2 C1 1.481(6)
C2 C1' 1.514(17)
C18 C17 1.190(5)
C18 C1 1.475(5)
C18 C1' 1.498(17)
C1 O1 1.416(5)
C1 C19 1.510(7)
C19 F2 1.312(10)
C19 F1 1.319(7)
C19 F3 1.354(8)
O1 C20 1.442(6)
C1' O1' 1.415(17)
C1' C19' 1.503(18)
C19' F2' 1.33(2)
C19' F1' 1.348(19)
C19' F3' 1.36(2)
O1' C20' 1.45(2)
C3 C4' 1.451(17)
C3 C4 1.492(6)
C5 C6 1.177(5)
C5 C4' 1.448(17)
C5 C4 1.492(6)
C4 O2 1.412(5)
C4 C21 1.528(9)
C21 F6 1.289(6)
C21 F4 1.293(8)
C21 F5 1.364(7)
O2 C22 1.432(7)
C4' O2' 1.393(18)
C4' C21' 1.513(19)
C21' F6' 1.277(19)
C21' F4' 1.282(19)
C21' F5' 1.377(19)
O2' C22' 1.44(2)
C6 C7 1.432(5)
C7 C8 1.346(5)
C7 C23 1.467(5)
C8 C9 1.247(5)
C9 C10 1.357(5)
C10 C11 1.423(5)
C10 C29 1.462(5)
C11 C12 1.196(5)
C12 C13 1.419(5)
C13 C14 1.347(5)
C13 C35 1.467(5)
C14 C15 1.243(5)
C15 C16 1.360(5)
C16 C17 1.430(5)
C16 C41 1.464(5)
C23 C28 1.375(5)
C23 C24 1.392(5)
C24 C25 1.378(5)
C25 C26 1.357(5)
C26 C27 1.379(6)
C27 C28 1.384(5)
C29 C34 1.367(5)
C29 C30 1.388(5)
C30 C31 1.366(5)
C31 C32 1.361(6)
C32 C33 1.361(6)
C33 C34 1.390(5)
C35 C36 1.378(5)
C35 C40 1.385(5)
C36 C37 1.374(5)
C37 C38 1.376(6)
C38 C39 1.350(5)
C39 C40 1.376(5)
C41 C42 1.381(5)
C41 C46 1.385(5)
C42 C43 1.374(5)
C43 C44 1.368(6)
C44 C45 1.365(6)
C45 C46 1.376(5)
C47 Cl2 1.679(12)
C47 Cl1 1.725(15)
C47' Cl1' 1.681(16)
C47' Cl2' 1.687(13)
